data_2012783
loop_
_publ_author_name
'Demir, Selcuk'
'Yilmaz, Veysel T.'
'Andac, Omer'
'Harrison, William T. A.'

_publ_section_title
;
 <i>N</i>-(2-Hydroxyethyl)ethylenediammonium hydrogenphosphate
 monohydrate
;
_journal_issue 7
_journal_name_full 'Acta Crystallographica Section C'
_journal_page_first o407
_journal_page_last o408
_journal_paper_doi 10.1107/S0108270102009629
_journal_volume 58
_journal_year 2002
_chemical_formula_moiety 'C4 H14 N2 O 2+ , H O4 P 2- , H2 O'
_chemical_formula_sum 'C4 H17 N2 O6 P'
_chemical_formula_weight 220.17
_chemical_name_systematic
;
 N-(2-hydroxyethyl)ethylenediammonium hydrogenphosphate monohydrate
;
_space_group_IT_number 14
_symmetry_cell_setting monoclinic
_symmetry_space_group_name_Hall '-P 2ybc'
_symmetry_space_group_name_H-M 'P 1 21/c 1'
_atom_sites_solution_hydrogens mixed
_atom_sites_solution_primary direct
_atom_sites_solution_secondary none
_audit_creation_method SHELXL97
_cell_angle_alpha 90
_cell_angle_beta 94.8740(10)
_cell_angle_gamma 90
_cell_formula_units_Z 4
_cell_length_a 7.0863(3)
_cell_length_b 28.4885(11)
_cell_length_c 4.8336(2)
_cell_measurement_reflns_used 5486
_cell_measurement_temperature 293(2)
_cell_measurement_theta_max 32.47
_cell_measurement_theta_min 2.88
_cell_volume 972.27(7)
_computing_cell_refinement 'SAINT (Bruker, 1999)'
_computing_data_collection 'SMART (Bruker, 1999)'
_computing_data_reduction SAINT
_computing_molecular_graphics 'ORTEP3 for Windows (Farrugia, 1997)'
_computing_publication_material SHELXL97
_computing_structure_refinement 'SHELXL97 (Sheldrick, 1997)'
_computing_structure_solution 'SHELXS97 (Sheldrick, 1990)'
_diffrn_ambient_temperature 293(2)
_diffrn_measured_fraction_theta_full 0.996
_diffrn_measured_fraction_theta_max 0.996
_diffrn_measurement_device_type 'Bruker SMART 1000 CCD area-detector'
_diffrn_measurement_method \w
_diffrn_radiation_monochromator graphite
_diffrn_radiation_source 'fine-focus sealed tube'
_diffrn_radiation_type MoK\a
_diffrn_radiation_wavelength 0.71073
_diffrn_reflns_av_R_equivalents 0.016
_diffrn_reflns_av_sigmaI/netI 0.020
_diffrn_reflns_limit_h_max 10
_diffrn_reflns_limit_h_min -10
_diffrn_reflns_limit_k_max 34
_diffrn_reflns_limit_k_min -43
_diffrn_reflns_limit_l_max 7
_diffrn_reflns_limit_l_min -6
_diffrn_reflns_number 9939
_diffrn_reflns_theta_full 32.51
_diffrn_reflns_theta_max 32.51
_diffrn_reflns_theta_min 2.88
_diffrn_standards_decay_% 0
_diffrn_standards_interval_count 0
_diffrn_standards_number 0
_exptl_absorpt_coefficient_mu 0.288
_exptl_absorpt_correction_T_max 0.947
_exptl_absorpt_correction_T_min 0.902
_exptl_absorpt_correction_type multi-scan
_exptl_absorpt_process_details '(SADABS; Bruker, 1999)'
_exptl_crystal_colour colourless
_exptl_crystal_density_diffrn 1.504
_exptl_crystal_density_meas ?
_exptl_crystal_density_method 'not measured'
_exptl_crystal_description chunk
_exptl_crystal_F_000 472
_exptl_crystal_size_max 0.46
_exptl_crystal_size_mid 0.30
_exptl_crystal_size_min 0.19
_refine_diff_density_max 0.34
_refine_diff_density_min -0.25
_refine_ls_extinction_method none
_refine_ls_goodness_of_fit_ref 1.103
_refine_ls_hydrogen_treatment mixed
_refine_ls_matrix_type full
_refine_ls_number_parameters 162
_refine_ls_number_reflns 3520
_refine_ls_number_restraints 0
_refine_ls_restrained_S_all 1.103
_refine_ls_R_factor_all 0.038
_refine_ls_R_factor_gt 0.032
_refine_ls_shift/su_max <0.001
_refine_ls_shift/su_mean 0.000
_refine_ls_structure_factor_coef Fsqd
_refine_ls_weighting_details 'calc w = 1/[\s^2^(Fo^2^)+(0.0512P)^2^+0.0694P] where P=(Fo^2^+2Fc^2^)/3'
_refine_ls_weighting_scheme calc
_refine_ls_wR_factor_gt 0.088
_refine_ls_wR_factor_ref 0.091
_reflns_number_gt 3051
_reflns_number_total 3520
_reflns_threshold_expression I>2\s(I)
_cod_data_source_file av1110.cif
_cod_data_source_block I
_cod_depositor_comments
;
The following automatic conversions were performed:

'_chemical_melting_point' value 'not measured' was changed to '?' -
the value is undefined or not given.

Automatic conversion script
Id: cif_fix_values 1715 2011-07-08 13:25:40Z adriana 

The following automatic conversions were performed:

'_exptl_crystal_density_meas' value 'not measured' was changed to '?'
- the value is perceived as not measured.

Automatic conversion script
Id: cif_fix_values 3008 2015-01-20 13:52:24Z robertas 
;
_cod_original_sg_symbol_H-M 'P 21/c'
_cod_database_code 2012783
_cod_database_fobs_code 2012783

loop_
_symmetry_equiv_pos_as_xyz
'x, y, z'
'-x, y+1/2, -z+1/2'
'-x, -y, -z'
'x, -y-1/2, z-1/2'

loop_
_atom_site_label
_atom_site_fract_x
_atom_site_fract_y
_atom_site_fract_z
_atom_site_U_iso_or_equiv
_atom_site_adp_type
_atom_site_calc_flag
_atom_site_refinement_flags
_atom_site_occupancy
_atom_site_disorder_assembly
_atom_site_disorder_group
_atom_site_type_symbol
P1 0.24386(3) 0.066713(9) 0.53198(5) 0.01795(7) Uani d . 1 . . P
O1 0.29299(11) 0.03924(3) 0.79651(15) 0.02687(16) Uani d . 1 . . O
O2 0.06383(10) 0.09652(3) 0.54860(15) 0.02467(15) Uani d . 1 . . O
O3 0.40488(10) 0.09761(3) 0.44708(16) 0.02603(16) Uani d . 1 . . O
O4 0.19514(14) 0.02854(3) 0.29789(17) 0.0344(2) Uani d . 1 . . O
H4 0.227(4) 0.0375(10) 0.152(5) 0.090(8) Uiso d . 1 . . H
O5 0.32252(15) 0.18549(3) 0.3287(2) 0.0384(2) Uani d . 1 . . O
H5 0.346(3) 0.1595(7) 0.351(4) 0.050(5) Uiso d . 1 . . H
O1W 0.67791(16) 0.22440(5) 0.4570(2) 0.0462(3) Uani d . 1 . . O
H1A 0.572(4) 0.2120(9) 0.435(5) 0.074(7) Uiso d . 1 . . H
H1B 0.667(3) 0.2415(8) 0.595(5) 0.069(7) Uiso d . 1 . . H
N1 -0.01794(12) 0.13671(3) 0.03106(18) 0.02173(16) Uani d . 1 . . N
H111 0.022(2) 0.1264(6) 0.198(3) 0.036(4) Uiso d . 1 . . H
H112 0.027(2) 0.1211(6) -0.094(4) 0.038(4) Uiso d . 1 . . H
N2 -0.27371(12) 0.05690(4) 0.27835(19) 0.02369(17) Uani d . 1 . . N
H211 -0.278(2) 0.0247(6) 0.264(3) 0.038(4) Uiso d . 1 . . H
H212 -0.371(2) 0.0689(6) 0.354(4) 0.040(4) Uiso d . 1 . . H
H213 -0.167(2) 0.0633(6) 0.385(3) 0.035(4) Uiso d . 1 . . H
C1 0.25351(17) 0.19171(5) 0.0471(3) 0.0361(3) Uani d . 1 . . C
H11 0.3124 0.1687 -0.0661 0.053(5) Uiso calc R 1 . . H
H12 0.2891 0.2227 -0.0138 0.045(5) Uiso calc R 1 . . H
C2 0.03989(17) 0.18656(4) 0.0031(3) 0.0328(2) Uani d . 1 . . C
H21 -0.0190 0.2055 0.1386 0.049(5) Uiso calc R 1 . . H
H22 -0.0038 0.1979 -0.1804 0.050(5) Uiso calc R 1 . . H
C3 -0.22630(14) 0.12816(4) -0.0113(2) 0.0261(2) Uani d . 1 . . C
H31 -0.2751 0.1413 -0.1882 0.040(4) Uiso calc R 1 . . H
H32 -0.2887 0.1438 0.1339 0.052(5) Uiso calc R 1 . . H
C4 -0.27073(14) 0.07612(4) -0.0070(2) 0.0252(2) Uani d . 1 . . C
H4A -0.3932 0.0708 -0.1076 0.040(4) Uiso calc R 1 . . H
H4B -0.1766 0.0593 -0.1026 0.038(4) Uiso calc R 1 . . H

loop_
_atom_site_aniso_label
_atom_site_aniso_U_11
_atom_site_aniso_U_22
_atom_site_aniso_U_33
_atom_site_aniso_U_12
_atom_site_aniso_U_13
_atom_site_aniso_U_23
P1 0.01798(11) 0.02074(13) 0.01533(11) -0.00010(8) 0.00256(7) -0.00059(8)
O1 0.0317(4) 0.0298(4) 0.0188(3) 0.0015(3) 0.0009(3) 0.0046(3)
O2 0.0181(3) 0.0311(4) 0.0249(3) 0.0035(3) 0.0023(2) -0.0001(3)
O3 0.0202(3) 0.0264(4) 0.0324(4) -0.0010(3) 0.0074(3) 0.0029(3)
O4 0.0533(5) 0.0300(4) 0.0213(4) -0.0118(4) 0.0108(3) -0.0072(3)
O5 0.0470(5) 0.0253(4) 0.0400(5) -0.0064(4) -0.0119(4) 0.0015(3)
O1W 0.0382(5) 0.0562(7) 0.0438(6) -0.0040(5) 0.0006(4) -0.0047(5)
N1 0.0220(4) 0.0214(4) 0.0215(4) 0.0001(3) 0.0009(3) -0.0001(3)
N2 0.0200(4) 0.0274(5) 0.0238(4) -0.0008(3) 0.0027(3) 0.0011(3)
C1 0.0363(6) 0.0342(6) 0.0368(6) -0.0120(5) -0.0026(5) 0.0073(5)
C2 0.0357(6) 0.0215(5) 0.0397(6) -0.0021(4) -0.0048(5) 0.0045(4)
C3 0.0212(4) 0.0288(5) 0.0279(5) 0.0027(4) -0.0001(3) 0.0035(4)
C4 0.0247(4) 0.0302(5) 0.0202(4) -0.0049(4) -0.0003(3) -0.0009(3)

loop_
_atom_type_symbol
_atom_type_description
_atom_type_scat_dispersion_real
_atom_type_scat_dispersion_imag
_atom_type_scat_source
C C 0.0033 0.0016 'International Tables Vol C Tables 4.2.6.8 and 6.1.1.4'
N N 0.0061 0.0033 'International Tables Vol C Tables 4.2.6.8 and 6.1.1.4'
O O 0.0106 0.0060 'International Tables Vol C Tables 4.2.6.8 and 6.1.1.4'
P P 0.1023 0.0942 'International Tables Vol C Tables 4.2.6.8 and 6.1.1.4'
H H 0.0000 0.0000 'International Tables Vol C Tables 4.2.6.8 and 6.1.1.4'

loop_
_geom_angle_atom_site_label_1
_geom_angle_atom_site_label_2
_geom_angle_atom_site_label_3
_geom_angle
O1 P1 O3 113.71(4)
O1 P1 O2 111.90(4)
O3 P1 O2 109.75(5)
O1 P1 O4 105.57(5)
O3 P1 O4 109.05(5)
O2 P1 O4 106.51(5)
P1 O4 H4 110(2)
C1 O5 H5 108.1(15)
H1A O1W H1B 102(2)
C2 N1 C3 114.85(9)
C2 N1 H111 109.4(10)
C3 N1 H111 107.9(10)
C2 N1 H112 108.6(12)
C3 N1 H112 104.2(11)
H111 N1 H112 111.7(15)
C4 N2 H211 107.4(10)
C4 N2 H212 108.4(11)
H211 N2 H212 113.6(14)
C4 N2 H213 112.2(10)
H211 N2 H213 105.6(14)
H212 N2 H213 109.7(16)
O5 C1 C2 112.40(11)
O5 C1 H11 109.1
C2 C1 H11 109.1
O5 C1 H12 109.1
C2 C1 H12 109.1
H11 C1 H12 107.9
N1 C2 C1 111.03(10)
N1 C2 H21 109.4
C1 C2 H21 109.4
N1 C2 H22 109.4
C1 C2 H22 109.4
H21 C2 H22 108.0
N1 C3 C4 111.21(9)
N1 C3 H31 109.4
C4 C3 H31 109.4
N1 C3 H32 109.4
C4 C3 H32 109.4
H31 C3 H32 108.0
N2 C4 C3 113.12(9)
N2 C4 H4A 109.0
C3 C4 H4A 109.0
N2 C4 H4B 109.0
C3 C4 H4B 109.0
H4A C4 H4B 107.8

loop_
_geom_bond_atom_site_label_1
_geom_bond_atom_site_label_2
_geom_bond_site_symmetry_2
_geom_bond_distance
_geom_bond_publ_flag
P1 O1 . 1.5144(8) yes
P1 O2 . 1.5402(7) yes
P1 O3 . 1.5247(8) yes
P1 O4 . 1.5862(8) yes
O4 H4 . 0.80(3) yes
O5 C1 . 1.4179(16) yes
O5 H5 . 0.77(2) ?
O1W H1A . 0.83(3) ?
O1W H1B . 0.83(2) ?
N1 C2 . 1.4875(15) yes
N1 C3 . 1.4933(13) yes
N1 H111 . 0.881(16) ?
N1 H112 . 0.832(18) ?
N2 C4 . 1.4857(13) yes
N2 H211 . 0.920(18) ?
N2 H212 . 0.876(18) ?
N2 H213 . 0.897(16) ?
C1 C2 . 1.5178(17) yes
C1 H11 . 0.9700 ?
C1 H12 . 0.9700 ?
C2 H21 . 0.9700 ?
C2 H22 . 0.9700 ?
C3 C4 . 1.5162(16) yes
C3 H31 . 0.9700 ?
C3 H32 . 0.9700 ?
C4 H4A . 0.9700 ?
C4 H4B . 0.9700 ?

loop_
_geom_hbond_atom_site_label_D
_geom_hbond_atom_site_label_H
_geom_hbond_atom_site_label_A
_geom_hbond_site_symmetry_A
_geom_hbond_distance_DH
_geom_hbond_distance_HA
_geom_hbond_distance_DA
_geom_hbond_angle_DHA
_geom_hbond_publ_flag
O4 H4 O1 1_554 0.80(3) 1.82(3) 2.5947(11) 163(3) yes
O5 H5 O3 . 0.77(2) 1.86(2) 2.6228(13) 174(2) yes
O1W H1A O5 . 0.83(3) 1.95(3) 2.7731(15) 172(2) yes
O1W H1B O1W 4_566 0.83(2) 2.00(2) 2.8227(14) 170(2) yes
N1 H111 O2 . 0.881(16) 1.898(17) 2.7674(12) 169(2) yes
N1 H112 O2 1_554 0.832(18) 1.905(18) 2.7046(12) 161(2) yes
N2 H211 O1 3_556 0.920(18) 1.846(18) 2.7643(13) 175(2) yes
N2 H212 O3 1_455 0.876(18) 1.875(18) 2.7412(12) 169(2) yes
N2 H213 O2 . 0.897(16) 1.994(17) 2.8584(12) 162(2) yes

loop_
_geom_torsion_atom_site_label_1
_geom_torsion_atom_site_label_2
_geom_torsion_atom_site_label_3
_geom_torsion_atom_site_label_4
_geom_torsion
_geom_torsion_publ_flag
C3 N1 C2 C1 -179.52(10) yes
O5 C1 C2 N1 -71.91(14) yes
C2 N1 C3 C4 174.46(9) yes
N1 C3 C4 N2 82.13(11) yes

loop_
_cod_related_entry_id
_cod_related_entry_database
_cod_related_entry_code
1 ChemSpider 21134828
